data_4318080
loop_
_publ_author_name
'Chuan-De Wu'
'Can-Zhong Lu'
'Wen-Bin Yang'
'Hong-Hui Zhuang'
'Jin-Shun Huang'

_publ_contact_author_address
;
   The State Key Laboratory of Structural Chemistry,
   Fujian Institute of Research on the Structure of Matter,
   the Chinese Academy of Sciences,
   Fuzhou, Fujian 350002,
   P. R. China
;
_publ_contact_author_email czlu@ms.fjirsm.ac.cn
_publ_contact_author_fax 86-591-3714946
_publ_contact_author_name 'Can-Zhong Lu'
_publ_contact_author_phone 86-591-3705834
_publ_section_title
;
 Hydrothermal Synthesis, Structures, and Magnetic Properties of Three
 Novel 5-Aminoisophthalic Acid Ligand Bridged Transition Metal Cation
 Polymers
;
_journal_name_full 'Inorganic Chemistry'
_journal_page_first 3302
_journal_page_last 3307
_journal_paper_doi 10.1021/ic011182g
_journal_volume 41
_journal_year 2002
_chemical_formula_sum 'C8 H7 Co N O5'
_chemical_formula_weight 256.08
_chemical_name_systematic
;
  ?
;
_space_group_IT_number 2
_symmetry_cell_setting triclinic
_symmetry_space_group_name_Hall '-P 1'
_symmetry_space_group_name_H-M 'P -1'
_atom_sites_solution_hydrogens geom
_atom_sites_solution_primary direct
_atom_sites_solution_secondary difmap
_audit_creation_method SHELXL-97
_cell_angle_alpha 108.89(3)
_cell_angle_beta 93.97(3)
_cell_angle_gamma 98.82(3)
_cell_formula_units_Z 2
_cell_length_a 6.477(1)
_cell_length_b 7.130(1)
_cell_length_c 9.826(2)
_cell_measurement_reflns_used 25
_cell_measurement_temperature 293(2)
_cell_measurement_theta_max 16.89
_cell_measurement_theta_min 12.04
_cell_volume 420.81(16)
_computing_cell_refinement 'Enraf-Nonius Molen/VAX Software'
_computing_data_collection 'Enraf-Nonius CONTROL Software'
_computing_data_reduction 'Enraf-Nonius Molen/VAX Software'
_computing_molecular_graphics 'SHELXL-97 (Sheldrick, 1997)'
_computing_publication_material 'SHELXL-97 (Sheldrick, 1997)'
_computing_structure_refinement 'SHELXL-97 (Sheldrick, 1997)'
_computing_structure_solution 'SHELXS-97 (Sheldrick, 1990)'
_diffrn_ambient_temperature 293(2)
_diffrn_measured_fraction_theta_full 1.000
_diffrn_measured_fraction_theta_max 1.000
_diffrn_measurement_device_type 'Enraf-Nonius CAD4 II'
_diffrn_measurement_method \w-2\q
_diffrn_radiation_monochromator graphite
_diffrn_radiation_source 'fine-focus sealed tube'
_diffrn_radiation_type MoK\a
_diffrn_radiation_wavelength 0.71073
_diffrn_reflns_av_R_equivalents 0.0269
_diffrn_reflns_av_sigmaI/netI 0.0211
_diffrn_reflns_limit_h_max 7
_diffrn_reflns_limit_h_min -7
_diffrn_reflns_limit_k_max 8
_diffrn_reflns_limit_k_min -8
_diffrn_reflns_limit_l_max 12
_diffrn_reflns_limit_l_min 0
_diffrn_reflns_number 1737
_diffrn_reflns_theta_full 25.97
_diffrn_reflns_theta_max 25.97
_diffrn_reflns_theta_min 2.21
_diffrn_standards_decay_% 4.4
_diffrn_standards_interval_count 300
_diffrn_standards_number 3
_exptl_absorpt_coefficient_mu 2.038
_exptl_absorpt_correction_T_max 0.9996
_exptl_absorpt_correction_T_min 0.6886
_exptl_absorpt_correction_type psi-scan
_exptl_absorpt_process_details 'North et al., 1968'
_exptl_crystal_colour Deep_Red
_exptl_crystal_density_diffrn 2.021
_exptl_crystal_density_method 'not measured'
_exptl_crystal_F_000 258
_exptl_crystal_size_max 0.4
_exptl_crystal_size_mid 0.3
_exptl_crystal_size_min 0.2
_refine_diff_density_max 0.432
_refine_diff_density_min -0.622
_refine_diff_density_rms 0.107
_refine_ls_extinction_coef 0.091(6)
_refine_ls_extinction_expression Fc^*^=kFc[1+0.001xFc^2^\l^3^/sin(2\q)]^-1/4^
_refine_ls_extinction_method SHELXL
_refine_ls_goodness_of_fit_ref 1.107
_refine_ls_hydrogen_treatment mixed
_refine_ls_matrix_type full
_refine_ls_number_parameters 165
_refine_ls_number_reflns 1636
_refine_ls_number_restraints 0
_refine_ls_restrained_S_all 1.107
_refine_ls_R_factor_all 0.0306
_refine_ls_R_factor_gt 0.0283
_refine_ls_shift/su_max 0.000
_refine_ls_shift/su_mean 0.000
_refine_ls_structure_factor_coef Fsqd
_refine_ls_weighting_details 'calc w=1/[\s^2^(Fo^2^)+(0.0458P)^2^+0.2228P] where P=(Fo^2^+2Fc^2^)/3'
_refine_ls_weighting_scheme calc
_refine_ls_wR_factor_gt 0.0743
_refine_ls_wR_factor_ref 0.0752
_reflns_number_gt 1538
_reflns_number_total 1636
_reflns_threshold_expression >2sigma(I)
_cod_data_source_file ic011182g_1.cif
_cod_data_source_block CoAIP
_cod_depositor_comments
;
The following automatic conversions were performed:

'_symmetry_cell_setting' value 'Triclinic' changed to 'triclinic'
according to the built-in table from CIF Core dictionary named
'cif_core.dic' version 2.4.1 from 2010-06-29.

Automatic conversion script
Id: cif_fix_values 1646 2011-03-28 12:23:43Z adriana 
;
_cod_original_cell_volume 420.8(2)
_cod_database_code 4318080

loop_
_symmetry_equiv_pos_as_xyz
'x, y, z'
'-x, -y, -z'

loop_
_atom_site_label
_atom_site_type_symbol
_atom_site_fract_x
_atom_site_fract_y
_atom_site_fract_z
_atom_site_U_iso_or_equiv
_atom_site_adp_type
_atom_site_occupancy
_atom_site_symmetry_multiplicity
_atom_site_calc_flag
_atom_site_refinement_flags
_atom_site_disorder_assembly
_atom_site_disorder_group
Co1 Co 0.10475(5) 0.01368(4) 0.79668(3) 0.01629(16) Uani 1 1 d . . .
O1 O 0.9156(2) 0.1852(3) 0.41665(18) 0.0197(4) Uani 1 1 d . . .
O2 O 1.0214(3) 0.7695(3) 0.87195(18) 0.0211(4) Uani 1 1 d . . .
O3 O 0.6086(3) 0.0924(3) 0.28373(17) 0.0195(4) Uani 1 1 d . . .
O4 O -0.1977(3) 0.0948(3) 0.8331(2) 0.0261(4) Uani 1 1 d . . .
H2 H -0.198(5) 0.129(5) 0.916(4) 0.034(9) Uiso 1 1 d . . .
H1 H -0.316(7) 0.029(6) 0.795(4) 0.054(11) Uiso 1 1 d . . .
O5 O 0.7595(3) 0.7853(3) 1.01032(18) 0.0230(4) Uani 1 1 d . . .
N1 N 0.1449(3) 0.2607(3) 0.7093(2) 0.0175(4) Uani 1 1 d . . .
H7 H 0.098(5) 0.358(4) 0.773(3) 0.022(7) Uiso 1 1 d . . .
H6 H 0.061(5) 0.227(5) 0.627(4) 0.032(8) Uiso 1 1 d . . .
C1 C 0.7201(4) 0.1900(3) 0.4025(2) 0.0152(5) Uani 1 1 d . . .
C2 C 0.4236(4) 0.2434(3) 0.5536(2) 0.0168(5) Uani 1 1 d . . .
H5 H 0.337(4) 0.139(4) 0.481(3) 0.017(6) Uiso 1 1 d . . .
C3 C 0.4828(4) 0.4895(3) 0.7941(2) 0.0173(5) Uani 1 1 d . . .
H3 H 0.438(4) 0.550(4) 0.884(3) 0.019(7) Uiso 1 1 d . . .
C4 C 0.3512(3) 0.3352(3) 0.6850(2) 0.0156(5) Uani 1 1 d . . .
C5 C 0.6884(4) 0.5544(3) 0.7723(2) 0.0157(5) Uani 1 1 d . . .
C6 C 0.6303(4) 0.3053(3) 0.5335(2) 0.0153(5) Uani 1 1 d . . .
C7 C 0.7622(4) 0.4626(3) 0.6426(2) 0.0151(5) Uani 1 1 d . . .
H4 H 0.897(4) 0.508(4) 0.626(3) 0.016(6) Uiso 1 1 d . . .
C8 C 0.8331(4) 0.7155(3) 0.8932(2) 0.0165(5) Uani 1 1 d . . .

loop_
_atom_site_aniso_label
_atom_site_aniso_U_11
_atom_site_aniso_U_22
_atom_site_aniso_U_33
_atom_site_aniso_U_23
_atom_site_aniso_U_13
_atom_site_aniso_U_12
Co1 0.0137(2) 0.0187(2) 0.0116(2) 0.00065(13) 0.00357(12) -0.00242(12)
O1 0.0134(8) 0.0253(9) 0.0154(8) 0.0014(7) 0.0035(6) 0.0003(7)
O2 0.0162(8) 0.0239(9) 0.0180(8) 0.0035(7) 0.0044(6) -0.0043(7)
O3 0.0169(8) 0.0231(9) 0.0131(8) 0.0008(7) 0.0023(6) -0.0004(6)
O4 0.0153(9) 0.0379(11) 0.0223(10) 0.0078(8) 0.0049(8) 0.0011(8)
O5 0.0203(9) 0.0250(9) 0.0141(8) -0.0020(7) 0.0047(7) -0.0061(7)
N1 0.0132(9) 0.0216(10) 0.0148(10) 0.0030(8) 0.0037(8) 0.0009(8)
C1 0.0176(11) 0.0127(10) 0.0142(11) 0.0055(8) 0.0028(8) -0.0024(8)
C2 0.0175(11) 0.0140(11) 0.0137(11) 0.0002(9) 0.0000(9) -0.0020(9)
C3 0.0185(12) 0.0178(11) 0.0137(11) 0.0028(9) 0.0056(9) 0.0015(9)
C4 0.0136(11) 0.0172(11) 0.0166(11) 0.0073(9) 0.0022(9) 0.0009(8)
C5 0.0167(11) 0.0144(10) 0.0137(11) 0.0038(9) 0.0005(9) -0.0013(8)
C6 0.0166(11) 0.0161(11) 0.0128(10) 0.0047(9) 0.0038(8) 0.0016(8)
C7 0.0154(11) 0.0137(11) 0.0152(11) 0.0043(9) 0.0036(8) 0.0003(9)
C8 0.0187(12) 0.0149(11) 0.0136(11) 0.0036(9) 0.0014(9) -0.0006(9)

loop_
_atom_type_symbol
_atom_type_description
_atom_type_scat_dispersion_real
_atom_type_scat_dispersion_imag
_atom_type_scat_source
C C 0.0033 0.0016 'International Tables Vol C Tables 4.2.6.8 and 6.1.1.4'
H H 0.0000 0.0000 'International Tables Vol C Tables 4.2.6.8 and 6.1.1.4'
N N 0.0061 0.0033 'International Tables Vol C Tables 4.2.6.8 and 6.1.1.4'
O O 0.0106 0.0060 'International Tables Vol C Tables 4.2.6.8 and 6.1.1.4'
Co Co 0.3494 0.9721 'International Tables Vol C Tables 4.2.6.8 and 6.1.1.4'

loop_
_geom_angle_atom_site_label_1
_geom_angle_atom_site_label_2
_geom_angle_atom_site_label_3
_geom_angle
_geom_angle_site_symmetry_1
_geom_angle_site_symmetry_3
_geom_angle_publ_flag
O5 Co1 O1 158.08(7) 2_667 2_656 ?
O5 Co1 O2 96.24(7) 2_667 1_445 ?
O1 Co1 O2 90.99(7) 2_656 1_445 ?
O5 Co1 O4 91.95(8) 2_667 . ?
O1 Co1 O4 108.79(8) 2_656 . ?
O2 Co1 O4 89.78(8) 1_445 . ?
O5 Co1 N1 87.84(8) 2_667 . ?
O1 Co1 N1 87.61(8) 2_656 . ?
O2 Co1 N1 172.16(7) 1_445 . ?
O4 Co1 N1 83.38(8) . . ?
O5 Co1 O3 98.04(7) 2_667 2_656 ?
O1 Co1 O3 60.86(7) 2_656 2_656 ?
O2 Co1 O3 92.76(7) 1_445 2_656 ?
O4 Co1 O3 169.36(7) . 2_656 ?
N1 Co1 O3 93.29(7) . 2_656 ?
O5 Co1 C1 127.95(8) 2_667 2_656 ?
O1 Co1 C1 30.68(7) 2_656 2_656 ?
O2 Co1 C1 92.55(7) 1_445 2_656 ?
O4 Co1 C1 139.40(8) . 2_656 ?
N1 Co1 C1 90.17(8) . 2_656 ?
O3 Co1 C1 30.18(7) 2_656 2_656 ?
C1 O1 Co1 91.94(14) . 2_656 ?
C8 O2 Co1 121.48(15) . 1_665 ?
C8 O2 O4 96.15(14) . 2_667 ?
Co1 O2 O4 106.29(8) 1_665 2_667 ?
C8 O2 O4 76.55(14) . 1_665 ?
Co1 O2 O4 45.56(5) 1_665 1_665 ?
O4 O2 O4 106.49(8) 2_667 1_665 ?
C1 O3 Co1 87.28(14) . 2_656 ?
C1 O3 O4 141.65(16) . 2_556 ?
Co1 O3 O4 125.67(8) 2_656 2_556 ?
C8 O5 Co1 131.30(16) . 2_667 ?
C8 O5 O4 89.19(14) . 2_667 ?
Co1 O5 O4 45.83(6) 2_667 2_667 ?
C4 N1 Co1 118.20(15) . . ?
O3 C1 O1 119.9(2) . . ?
O3 C1 C6 122.5(2) . . ?
O1 C1 C6 117.5(2) . . ?
O3 C1 Co1 62.53(12) . 2_656 ?
O1 C1 Co1 57.38(12) . 2_656 ?
C6 C1 Co1 173.50(16) . 2_656 ?
C6 C2 C4 119.8(2) . . ?
C4 C3 C5 119.8(2) . . ?
C3 C4 C2 120.2(2) . . ?
C3 C4 N1 120.1(2) . . ?
C2 C4 N1 119.6(2) . . ?
C7 C5 C3 120.3(2) . . ?
C7 C5 C8 120.1(2) . . ?
C3 C5 C8 119.5(2) . . ?
C2 C6 C7 120.1(2) . . ?
C2 C6 C1 120.5(2) . . ?
C7 C6 C1 119.1(2) . . ?
C5 C7 C6 119.8(2) . . ?
O5 C8 O2 124.6(2) . . ?
O5 C8 C5 116.9(2) . . ?
O2 C8 C5 118.5(2) . . ?

loop_
_geom_bond_atom_site_label_1
_geom_bond_atom_site_label_2
_geom_bond_distance
_geom_bond_site_symmetry_2
_geom_bond_publ_flag
Co1 O5 2.0115(19) 2_667 ?
Co1 O1 2.0980(18) 2_656 ?
Co1 O2 2.1142(18) 1_445 ?
Co1 O4 2.147(2) . ?
Co1 N1 2.186(2) . ?
Co1 O3 2.2114(18) 2_656 ?
Co1 C1 2.489(2) 2_656 ?
O1 C1 1.271(3) . ?
O1 Co1 2.0980(18) 2_656 ?
O2 C8 1.274(3) . ?
O2 Co1 2.1142(18) 1_665 ?
O2 O4 2.833(3) 2_667 ?
O2 O4 3.008(3) 1_665 ?
O3 C1 1.253(3) . ?
O3 Co1 2.2114(18) 2_656 ?
O3 O4 2.771(3) 2_556 ?
O5 C8 1.256(3) . ?
O5 Co1 2.0115(19) 2_667 ?
O5 O4 2.992(3) 2_667 ?
N1 C4 1.426(3) . ?
C1 C6 1.496(3) . ?
C1 Co1 2.489(2) 2_656 ?
C2 C6 1.391(3) . ?
C2 C4 1.395(3) . ?
C3 C4 1.381(3) . ?
C3 C5 1.396(3) . ?
C5 C7 1.386(3) . ?
C5 C8 1.497(3) . ?
C6 C7 1.392(3) . ?
